data_4081733
loop_
_publ_author_name
'Al-Rafia, S. M. Ibrahim'
'Momeni, Mohammad R.'
'Ferguson, Michael J.'
'McDonald, Robert'
'Brown, Alex'
'Rivard, Eric'

_publ_section_title
;
 Stable Complexes of Parent Digermene: An Inorganic Analogue of Ethylene
;
_journal_issue 22
_journal_name_full Organometallics
_journal_page_first 6658
_journal_paper_doi 10.1021/om400361n
_journal_volume 32
_journal_year 2013
_chemical_formula_moiety 'C33 H42 Ge2 N2 O5 W'
_chemical_formula_sum 'C33 H42 Ge2 N2 O5 W'
_chemical_formula_weight 875.72
_chemical_name_common 3
_chemical_name_systematic
; 
 ? 
;
_space_group_IT_number 14
_symmetry_cell_setting monoclinic
_symmetry_space_group_name_Hall '-P 2yn'
_symmetry_space_group_name_H-M 'P 1 21/n 1'
_atom_sites_solution_hydrogens geom
_atom_sites_solution_primary direct
_atom_sites_solution_secondary difmap
_audit_creation_method SHELXL-97
_cell_angle_alpha 90.00
_cell_angle_beta 101.9760(4)
_cell_angle_gamma 90.00
_cell_formula_units_Z 4
_cell_length_a 13.1383(5)
_cell_length_b 15.3167(5)
_cell_length_c 18.6925(6)
_cell_measurement_reflns_used 9998
_cell_measurement_temperature 173(2)
_cell_measurement_theta_max 24.35
_cell_measurement_theta_min 2.19
_cell_volume 3679.7(2)
_computing_cell_refinement 'Bruker SAINT'
_computing_data_collection 'Bruker APEX2'
_computing_data_reduction 'Bruker SAINT'
_computing_molecular_graphics 'Bruker SHELXTL'
_computing_publication_material 'Bruker SHELXTL'
_computing_structure_refinement 'SHELXL-97 (Sheldrick, 2008)'
_computing_structure_solution 'DIRDIF-2008 (Beurskens et al., 2008)'
_diffrn_ambient_temperature 173(2)
_diffrn_measured_fraction_theta_full 0.999
_diffrn_measured_fraction_theta_max 0.999
_diffrn_measurement_device_type 'Bruker APEX-II CCD'
_diffrn_measurement_method '\w scans'
_diffrn_radiation_monochromator graphite
_diffrn_radiation_source 'fine-focus sealed tube'
_diffrn_radiation_type MoK\a
_diffrn_radiation_wavelength 0.71073
_diffrn_reflns_av_R_equivalents 0.0243
_diffrn_reflns_av_sigmaI/netI 0.0192
_diffrn_reflns_limit_h_max 16
_diffrn_reflns_limit_h_min -16
_diffrn_reflns_limit_k_max 19
_diffrn_reflns_limit_k_min -19
_diffrn_reflns_limit_l_max 23
_diffrn_reflns_limit_l_min -23
_diffrn_reflns_number 29119
_diffrn_reflns_theta_full 26.39
_diffrn_reflns_theta_max 26.39
_diffrn_reflns_theta_min 1.73
_exptl_absorpt_coefficient_mu 4.779
_exptl_absorpt_correction_T_max 0.4817
_exptl_absorpt_correction_T_min 0.3897
_exptl_absorpt_correction_type integration
_exptl_absorpt_process_details 'SADABS (Sheldrick, 2008)'
_exptl_crystal_colour yellow
_exptl_crystal_density_diffrn 1.581
_exptl_crystal_density_method 'not measured'
_exptl_crystal_description fragment
_exptl_crystal_F_000 1728
_exptl_crystal_size_max 0.24
_exptl_crystal_size_mid 0.21
_exptl_crystal_size_min 0.18
_refine_diff_density_max 1.351
_refine_diff_density_min -0.476
_refine_diff_density_rms 0.086
_refine_ls_extinction_method none
_refine_ls_goodness_of_fit_ref 1.069
_refine_ls_hydrogen_treatment mixed
_refine_ls_matrix_type full
_refine_ls_number_parameters 404
_refine_ls_number_reflns 7536
_refine_ls_number_restraints 0
_refine_ls_restrained_S_all 1.069
_refine_ls_R_factor_all 0.0336
_refine_ls_R_factor_gt 0.0260
_refine_ls_shift/su_max 0.001
_refine_ls_shift/su_mean 0.000
_refine_ls_structure_factor_coef Fsqd
_refine_ls_weighting_details 'calc w=1/[\s^2^(Fo^2^)+(0.0358P)^2^+2.1779P] where P=(Fo^2^+2Fc^2^)/3'
_refine_ls_weighting_scheme calc
_refine_ls_wR_factor_gt 0.0646
_refine_ls_wR_factor_ref 0.0675
_reflns_number_gt 6473
_reflns_number_total 7536
_reflns_threshold_expression I>2\s(I)
_cod_data_source_file om400361n_si_002.cif
_cod_data_source_block riv1188
_cod_depositor_comments
;
The following automatic conversions were performed:

'_symmetry_cell_setting' value 'Monoclinic' changed to 'monoclinic'
according to /home/saulius/struct/CIF-dictionaries/cif_core.dic
dictionary named 'cif_core.dic' version 2.4.2 from 2011-04-26.

Automatic conversion script
Id: cif_fix_values 1891 2012-01-12 08:04:46Z andrius 
;
_cod_original_sg_symbol_H-M 'P 21/n'
_cod_database_code 4081733

loop_
_symmetry_equiv_pos_as_xyz
'x, y, z'
'-x+1/2, y+1/2, -z+1/2'
'-x, -y, -z'
'x-1/2, -y-1/2, z-1/2'

loop_
_atom_site_label
_atom_site_type_symbol
_atom_site_fract_x
_atom_site_fract_y
_atom_site_fract_z
_atom_site_U_iso_or_equiv
_atom_site_adp_type
_atom_site_occupancy
_atom_site_symmetry_multiplicity
_atom_site_calc_flag
_atom_site_refinement_flags
W W 0.415929(10) 0.170015(9) 0.129099(7) 0.03972(5) Uani 1 1 d .
Ge1 Ge 0.27877(3) 0.25508(3) 0.18679(2) 0.04501(10) Uani 1 1 d .
H1 H 0.309(3) 0.356(2) 0.2099(17) 0.038(9) Uiso 1 1 d .
H2 H 0.242(3) 0.228(2) 0.253(2) 0.053(10) Uiso 1 1 d .
Ge2 Ge 0.10992(3) 0.27040(2) 0.107532(19) 0.03790(9) Uani 1 1 d .
H3 H 0.103(4) 0.323(3) 0.033(2) 0.082(15) Uiso 1 1 d .
H4 H 0.054(3) 0.190(3) 0.074(2) 0.064(12) Uiso 1 1 d .
O1 O 0.5784(2) 0.07924(18) 0.05195(17) 0.0651(8) Uani 1 1 d .
O2 O 0.3945(3) 0.0204(2) 0.24270(17) 0.0772(9) Uani 1 1 d .
O3 O 0.2306(3) 0.0764(2) 0.01868(16) 0.0762(9) Uani 1 1 d .
O4 O 0.4031(3) 0.3459(2) 0.0403(2) 0.0920(12) Uani 1 1 d .
O5 O 0.5895(3) 0.2597(2) 0.2489(2) 0.0917(12) Uani 1 1 d .
N1 N -0.12269(19) 0.21716(16) 0.19141(13) 0.0324(5) Uani 1 1 d .
N2 N -0.17300(19) 0.28946(16) 0.09116(13) 0.0322(5) Uani 1 1 d .
C1 C 0.5190(3) 0.1115(2) 0.0806(2) 0.0455(8) Uani 1 1 d .
C2 C 0.4046(3) 0.0727(3) 0.2011(2) 0.0526(9) Uani 1 1 d .
C3 C 0.2972(3) 0.1111(3) 0.0574(2) 0.0519(9) Uani 1 1 d .
C4 C 0.4088(3) 0.2808(3) 0.0702(2) 0.0584(10) Uani 1 1 d .
C5 C 0.5266(3) 0.2269(3) 0.2056(2) 0.0587(10) Uani 1 1 d .
C6 C 0.0069(2) 0.3227(2) 0.16139(19) 0.0369(7) Uani 1 1 d .
H6A H 0.0374 0.3216 0.2145 0.044 Uiso 1 1 calc R
H6B H -0.0045 0.3846 0.1466 0.044 Uiso 1 1 calc R
C7 C -0.0938(2) 0.27831(19) 0.14856(16) 0.0306(6) Uani 1 1 d .
C8 C -0.2231(3) 0.1894(2) 0.16024(19) 0.0406(8) Uani 1 1 d .
H8 H -0.2620 0.1461 0.1792 0.049 Uiso 1 1 calc R
C9 C -0.2542(3) 0.2351(2) 0.09871(18) 0.0405(7) Uani 1 1 d .
H9 H -0.3199 0.2310 0.0662 0.049 Uiso 1 1 calc R
C11 C -0.0609(2) 0.18646(19) 0.26018(17) 0.0341(7) Uani 1 1 d .
C12 C -0.0018(2) 0.1103(2) 0.25858(19) 0.0400(7) Uani 1 1 d .
C13 C 0.0574(3) 0.0833(2) 0.3258(2) 0.0509(9) Uani 1 1 d .
H13 H 0.0981 0.0317 0.3281 0.061 Uiso 1 1 calc R
C14 C 0.0579(3) 0.1295(3) 0.3888(2) 0.0576(10) Uani 1 1 d .
H14 H 0.1003 0.1104 0.4336 0.069 Uiso 1 1 calc R
C15 C -0.0029(3) 0.2038(3) 0.3880(2) 0.0511(9) Uani 1 1 d .
H15 H -0.0022 0.2345 0.4322 0.061 Uiso 1 1 calc R
C16 C -0.0644(3) 0.2337(2) 0.32332(18) 0.0406(7) Uani 1 1 d .
C17 C -0.0050(3) 0.0586(2) 0.1896(2) 0.0462(8) Uani 1 1 d .
H17 H -0.0322 0.0979 0.1472 0.055 Uiso 1 1 calc R
C18 C 0.1036(3) 0.0275(3) 0.1823(3) 0.0617(11) Uani 1 1 d .
H18A H 0.0977 -0.0073 0.1377 0.074 Uiso 1 1 calc R
H18B H 0.1342 -0.0081 0.2249 0.074 Uiso 1 1 calc R
H18C H 0.1481 0.0783 0.1798 0.074 Uiso 1 1 calc R
C19 C -0.0802(4) -0.0187(3) 0.1852(3) 0.0769(14) Uani 1 1 d .
H19A H -0.1488 0.0026 0.1901 0.092 Uiso 1 1 calc R
H19B H -0.0537 -0.0598 0.2249 0.092 Uiso 1 1 calc R
H19C H -0.0861 -0.0482 0.1380 0.092 Uiso 1 1 calc R
C20 C -0.1326(3) 0.3133(2) 0.3240(2) 0.0517(9) Uani 1 1 d .
H20 H -0.1770 0.3196 0.2739 0.062 Uiso 1 1 calc R
C21 C -0.0681(5) 0.3960(3) 0.3404(4) 0.103(2) Uani 1 1 d .
H21A H -0.1143 0.4461 0.3409 0.124 Uiso 1 1 calc R
H21B H -0.0273 0.4047 0.3026 0.124 Uiso 1 1 calc R
H21C H -0.0210 0.3906 0.3882 0.124 Uiso 1 1 calc R
C22 C -0.2042(4) 0.3028(4) 0.3766(2) 0.0711(12) Uani 1 1 d .
H22A H -0.2464 0.2500 0.3642 0.085 Uiso 1 1 calc R
H22B H -0.2500 0.3538 0.3733 0.085 Uiso 1 1 calc R
H22C H -0.1630 0.2977 0.4265 0.085 Uiso 1 1 calc R
C31 C -0.1743(2) 0.3510(2) 0.03184(17) 0.0340(7) Uani 1 1 d .
C32 C -0.1552(3) 0.3196(2) -0.03426(17) 0.0384(7) Uani 1 1 d .
C33 C -0.1580(3) 0.3804(3) -0.08990(19) 0.0480(9) Uani 1 1 d .
H33 H -0.1463 0.3618 -0.1360 0.058 Uiso 1 1 calc R
C34 C -0.1777(3) 0.4675(3) -0.0789(2) 0.0530(9) Uani 1 1 d .
H34 H -0.1775 0.5083 -0.1172 0.064 Uiso 1 1 calc R
C35 C -0.1971(3) 0.4958(2) -0.0140(2) 0.0498(9) Uani 1 1 d .
H35 H -0.2118 0.5558 -0.0082 0.060 Uiso 1 1 calc R
C36 C -0.1959(3) 0.4384(2) 0.04425(18) 0.0397(7) Uani 1 1 d .
C37 C -0.1361(3) 0.2232(2) -0.04701(19) 0.0480(9) Uani 1 1 d .
H37 H -0.1114 0.1953 0.0019 0.058 Uiso 1 1 calc R
C38 C -0.0520(3) 0.2101(3) -0.0912(2) 0.0678(12) Uani 1 1 d .
H38A H 0.0105 0.2427 -0.0683 0.081 Uiso 1 1 calc R
H38B H -0.0772 0.2313 -0.1412 0.081 Uiso 1 1 calc R
H38C H -0.0351 0.1479 -0.0924 0.081 Uiso 1 1 calc R
C39 C -0.2375(3) 0.1777(2) -0.0840(2) 0.0566(10) Uani 1 1 d .
H39A H -0.2231 0.1164 -0.0932 0.068 Uiso 1 1 calc R
H39B H -0.2664 0.2069 -0.1304 0.068 Uiso 1 1 calc R
H39C H -0.2876 0.1809 -0.0519 0.068 Uiso 1 1 calc R
C40 C -0.2203(3) 0.4704(3) 0.1155(2) 0.0556(10) Uani 1 1 d .
H40 H -0.1961 0.4248 0.1535 0.067 Uiso 1 1 calc R
C41 C -0.1648(6) 0.5540(4) 0.1413(3) 0.108(2) Uani 1 1 d .
H41A H -0.0899 0.5466 0.1443 0.130 Uiso 1 1 calc R
H41B H -0.1774 0.5691 0.1897 0.130 Uiso 1 1 calc R
H41C H -0.1909 0.6010 0.1067 0.130 Uiso 1 1 calc R
C42 C -0.3364(4) 0.4804(4) 0.1079(3) 0.100(2) Uani 1 1 d .
H42A H -0.3513 0.5004 0.1544 0.120 Uiso 1 1 calc R
H42B H -0.3704 0.4240 0.0948 0.120 Uiso 1 1 calc R
H42C H -0.3627 0.5232 0.0696 0.120 Uiso 1 1 calc R

loop_
_atom_site_aniso_label
_atom_site_aniso_U_11
_atom_site_aniso_U_22
_atom_site_aniso_U_33
_atom_site_aniso_U_23
_atom_site_aniso_U_13
_atom_site_aniso_U_12
W 0.03440(8) 0.04178(9) 0.04240(8) 0.00014(6) 0.00662(6) 0.00165(6)
Ge1 0.03331(19) 0.0532(2) 0.0459(2) -0.00791(17) 0.00225(15) 0.00353(16)
Ge2 0.03098(18) 0.03937(19) 0.04277(19) 0.00449(14) 0.00632(14) -0.00239(14)
O1 0.0620(18) 0.0558(16) 0.087(2) -0.0114(15) 0.0371(16) -0.0072(14)
O2 0.088(2) 0.079(2) 0.072(2) 0.0275(17) 0.0329(18) 0.0175(18)
O3 0.072(2) 0.093(2) 0.0580(18) -0.0131(16) 0.0013(16) -0.0252(18)
O4 0.129(3) 0.059(2) 0.099(3) 0.0201(18) 0.048(2) 0.015(2)
O5 0.0529(19) 0.106(3) 0.107(3) -0.050(2) -0.0047(19) -0.0017(18)
N1 0.0309(13) 0.0312(13) 0.0343(13) -0.0020(11) 0.0051(11) -0.0009(11)
N2 0.0285(13) 0.0328(13) 0.0351(13) -0.0033(11) 0.0061(11) 0.0001(11)
C1 0.045(2) 0.0408(18) 0.053(2) -0.0009(16) 0.0159(17) -0.0026(16)
C2 0.051(2) 0.061(2) 0.046(2) 0.0064(18) 0.0115(17) 0.0146(19)
C3 0.052(2) 0.057(2) 0.048(2) -0.0007(18) 0.0142(18) -0.0050(19)
C4 0.067(3) 0.052(2) 0.060(2) 0.0078(19) 0.022(2) 0.006(2)
C5 0.039(2) 0.066(3) 0.071(3) -0.013(2) 0.011(2) 0.0081(19)
C6 0.0318(16) 0.0327(16) 0.0446(18) 0.0007(13) 0.0041(14) -0.0037(13)
C7 0.0310(15) 0.0272(15) 0.0345(15) -0.0050(12) 0.0085(12) 0.0034(12)
C8 0.0323(17) 0.0445(19) 0.0455(19) -0.0008(15) 0.0089(14) -0.0055(14)
C9 0.0297(16) 0.052(2) 0.0395(18) -0.0014(15) 0.0062(13) -0.0046(14)
C11 0.0303(16) 0.0312(16) 0.0395(17) 0.0035(13) 0.0038(13) -0.0050(12)
C12 0.0311(16) 0.0344(16) 0.055(2) 0.0053(15) 0.0099(14) -0.0054(13)
C13 0.0370(19) 0.047(2) 0.067(2) 0.0150(18) 0.0072(17) 0.0042(16)
C14 0.041(2) 0.074(3) 0.052(2) 0.019(2) -0.0021(17) -0.004(2)
C15 0.051(2) 0.060(2) 0.0390(18) -0.0002(17) 0.0019(16) -0.0080(19)
C16 0.0430(19) 0.0386(17) 0.0394(17) -0.0007(14) 0.0066(15) -0.0057(14)
C17 0.044(2) 0.0356(18) 0.063(2) -0.0015(16) 0.0198(17) 0.0009(15)
C18 0.060(3) 0.044(2) 0.090(3) 0.007(2) 0.036(2) 0.0108(19)
C19 0.075(3) 0.058(3) 0.109(4) -0.032(3) 0.045(3) -0.024(2)
C20 0.072(3) 0.044(2) 0.0386(19) -0.0065(15) 0.0090(18) 0.0065(18)
C21 0.132(5) 0.050(3) 0.139(5) -0.028(3) 0.055(4) -0.014(3)
C22 0.064(3) 0.088(3) 0.061(3) 0.006(2) 0.014(2) 0.024(2)
C31 0.0299(15) 0.0356(16) 0.0355(16) 0.0013(13) 0.0047(13) 0.0026(13)
C32 0.0328(17) 0.0462(19) 0.0357(16) -0.0061(14) 0.0058(13) 0.0002(14)
C33 0.047(2) 0.064(2) 0.0349(18) -0.0006(16) 0.0121(15) -0.0039(18)
C34 0.058(2) 0.055(2) 0.044(2) 0.0125(17) 0.0068(17) -0.0103(18)
C35 0.055(2) 0.0352(18) 0.056(2) 0.0034(16) 0.0044(18) -0.0013(16)
C36 0.0412(18) 0.0358(17) 0.0409(17) -0.0044(14) 0.0056(14) 0.0032(14)
C37 0.052(2) 0.049(2) 0.0406(19) -0.0121(16) 0.0043(16) 0.0103(17)
C38 0.060(3) 0.080(3) 0.065(3) -0.030(2) 0.016(2) 0.013(2)
C39 0.065(3) 0.046(2) 0.057(2) -0.0135(18) 0.010(2) -0.0026(18)
C40 0.077(3) 0.048(2) 0.0417(19) -0.0044(16) 0.0115(18) 0.025(2)
C41 0.172(7) 0.070(3) 0.079(4) -0.037(3) 0.017(4) 0.007(4)
C42 0.092(4) 0.154(6) 0.065(3) 0.003(3) 0.040(3) 0.054(4)

loop_
_atom_type_symbol
_atom_type_description
_atom_type_scat_dispersion_real
_atom_type_scat_dispersion_imag
_atom_type_scat_source
C C 0.0033 0.0016 'International Tables Vol C Tables 4.2.6.8 and 6.1.1.4'
H H 0.0000 0.0000 'International Tables Vol C Tables 4.2.6.8 and 6.1.1.4'
N N 0.0061 0.0033 'International Tables Vol C Tables 4.2.6.8 and 6.1.1.4'
O O 0.0106 0.0060 'International Tables Vol C Tables 4.2.6.8 and 6.1.1.4'
Ge Ge 0.1547 1.8001 'International Tables Vol C Tables 4.2.6.8 and 6.1.1.4'
W W -0.8490 6.8722 'International Tables Vol C Tables 4.2.6.8 and 6.1.1.4'

loop_
_geom_angle_atom_site_label_1
_geom_angle_atom_site_label_2
_geom_angle_atom_site_label_3
_geom_angle
C1 W C5 93.35(15)
C1 W C4 95.13(15)
C5 W C4 88.18(18)
C1 W C2 96.98(15)
C5 W C2 89.36(17)
C4 W C2 167.77(16)
C1 W C3 90.12(15)
C5 W C3 175.69(16)
C4 W C3 94.07(17)
C2 W C3 87.67(16)
C1 W Ge1 176.36(10)
C5 W Ge1 87.12(11)
C4 W Ge1 81.27(12)
C2 W Ge1 86.64(11)
C3 W Ge1 89.58(11)
Ge2 Ge1 W 114.706(17)
Ge2 Ge1 H1 102.1(11)
W Ge1 H1 115.6(11)
Ge2 Ge1 H2 97.2(14)
W Ge1 H2 125.2(14)
H1 Ge1 H2 98.2(18)
C6 Ge2 Ge1 111.10(9)
C6 Ge2 H3 108.2(16)
Ge1 Ge2 H3 117.6(17)
C6 Ge2 H4 102.6(16)
Ge1 Ge2 H4 118.9(16)
H3 Ge2 H4 97(2)
C7 N1 C8 108.9(3)
C7 N1 C11 125.6(2)
C8 N1 C11 125.4(3)
C7 N2 C9 109.2(3)
C7 N2 C31 125.3(3)
C9 N2 C31 125.6(3)
O1 C1 W 178.7(3)
O2 C2 W 176.6(3)
O3 C3 W 178.1(4)
O4 C4 W 176.0(4)
O5 C5 W 179.6(5)
C7 C6 Ge2 114.3(2)
N1 C7 N2 107.4(3)
N1 C7 C6 125.9(3)
N2 C7 C6 126.7(3)
C9 C8 N1 107.1(3)
C8 C9 N2 107.4(3)
C16 C11 C12 124.4(3)
C16 C11 N1 118.2(3)
C12 C11 N1 117.4(3)
C13 C12 C11 115.7(3)
C13 C12 C17 121.8(3)
C11 C12 C17 122.5(3)
C14 C13 C12 121.5(3)
C13 C14 C15 120.8(3)
C16 C15 C14 120.7(4)
C15 C16 C11 116.8(3)
C15 C16 C20 119.9(3)
C11 C16 C20 123.3(3)
C12 C17 C19 110.7(3)
C12 C17 C18 112.1(3)
C19 C17 C18 110.9(3)
C22 C20 C16 111.7(3)
C22 C20 C21 110.9(4)
C16 C20 C21 111.5(4)
C32 C31 C36 123.8(3)
C32 C31 N2 118.5(3)
C36 C31 N2 117.7(3)
C33 C32 C31 116.7(3)
C33 C32 C37 120.7(3)
C31 C32 C37 122.5(3)
C34 C33 C32 120.8(3)
C35 C34 C33 120.9(3)
C34 C35 C36 121.4(3)
C35 C36 C31 116.3(3)
C35 C36 C40 120.8(3)
C31 C36 C40 122.9(3)
C32 C37 C38 112.0(3)
C32 C37 C39 110.8(3)
C38 C37 C39 110.8(3)
C41 C40 C42 110.9(4)
C41 C40 C36 112.4(4)
C42 C40 C36 110.2(3)

loop_
_geom_bond_atom_site_label_1
_geom_bond_atom_site_label_2
_geom_bond_distance
W C1 1.992(4)
W C5 2.014(4)
W C4 2.014(4)
W C2 2.035(4)
W C3 2.043(4)
W Ge1 2.6295(4)
Ge1 Ge2 2.4098(5)
Ge1 H1 1.63(3)
Ge1 H2 1.48(4)
Ge2 C6 2.013(3)
Ge2 H3 1.60(4)
Ge2 H4 1.50(4)
O1 C1 1.146(4)
O2 C2 1.143(5)
O3 C3 1.144(5)
O4 C4 1.138(5)
O5 C5 1.145(5)
N1 C7 1.338(4)
N1 C8 1.393(4)
N1 C11 1.449(4)
N2 C7 1.342(4)
N2 C9 1.383(4)
N2 C31 1.452(4)
C6 C7 1.462(4)
C8 C9 1.336(5)
C11 C16 1.393(5)
C11 C12 1.405(4)
C12 C13 1.396(5)
C12 C17 1.507(5)
C13 C14 1.373(6)
C14 C15 1.388(6)
C15 C16 1.385(5)
C16 C20 1.515(5)
C17 C19 1.533(5)
C17 C18 1.535(5)
C20 C22 1.503(6)
C20 C21 1.519(6)
C31 C32 1.396(4)
C31 C36 1.399(4)
C32 C33 1.391(5)
C32 C37 1.524(5)
C33 C34 1.383(5)
C34 C35 1.362(5)
C35 C36 1.397(5)
C36 C40 1.514(5)
C37 C38 1.524(5)
C37 C39 1.535(5)
C40 C41 1.504(7)
C40 C42 1.509(6)

loop_
_geom_torsion_atom_site_label_1
_geom_torsion_atom_site_label_2
_geom_torsion_atom_site_label_3
_geom_torsion_atom_site_label_4
_geom_torsion
C1 W Ge1 Ge2 62.4(16)
C5 W Ge1 Ge2 159.96(13)
C4 W Ge1 Ge2 71.35(13)
C2 W Ge1 Ge2 -110.52(12)
C3 W Ge1 Ge2 -22.82(11)
W Ge1 Ge2 C6 172.81(9)
C5 W C1 O1 -88(16)
C4 W C1 O1 1(16)
C2 W C1 O1 -178(100)
C3 W C1 O1 95(16)
Ge1 W C1 O1 9(18)
C1 W C2 O2 -177(100)
C5 W C2 O2 90(7)
C4 W C2 O2 11(7)
C3 W C2 O2 -87(7)
Ge1 W C2 O2 3(7)
C1 W C3 O3 97(12)
C5 W C3 O3 -46(13)
C4 W C3 O3 -168(12)
C2 W C3 O3 0(12)
Ge1 W C3 O3 -87(12)
C1 W C4 O4 -154(6)
C5 W C4 O4 -60(6)
C2 W C4 O4 18(7)
C3 W C4 O4 116(6)
Ge1 W C4 O4 27(6)
C1 W C5 O5 101(69)
C4 W C5 O5 6(69)
C2 W C5 O5 -162(100)
C3 W C5 O5 -116(68)
Ge1 W C5 O5 -76(69)
Ge1 Ge2 C6 C7 -134.3(2)
C8 N1 C7 N2 -0.3(3)
C11 N1 C7 N2 -178.7(3)
C8 N1 C7 C6 -178.8(3)
C11 N1 C7 C6 2.9(5)
C9 N2 C7 N1 1.0(3)
C31 N2 C7 N1 179.1(3)
C9 N2 C7 C6 179.5(3)
C31 N2 C7 C6 -2.4(5)
Ge2 C6 C7 N1 96.4(3)
Ge2 C6 C7 N2 -81.7(3)
C7 N1 C8 C9 -0.5(4)
C11 N1 C8 C9 177.8(3)
N1 C8 C9 N2 1.1(4)
C7 N2 C9 C8 -1.3(4)
C31 N2 C9 C8 -179.5(3)
C7 N1 C11 C16 84.6(4)
C8 N1 C11 C16 -93.5(4)
C7 N1 C11 C12 -95.8(4)
C8 N1 C11 C12 86.1(4)
C16 C11 C12 C13 -1.0(5)
N1 C11 C12 C13 179.5(3)
C16 C11 C12 C17 176.5(3)
N1 C11 C12 C17 -3.0(4)
C11 C12 C13 C14 -0.8(5)
C17 C12 C13 C14 -178.3(3)
C12 C13 C14 C15 1.7(6)
C13 C14 C15 C16 -0.9(6)
C14 C15 C16 C11 -0.8(5)
C14 C15 C16 C20 178.2(4)
C12 C11 C16 C15 1.8(5)
N1 C11 C16 C15 -178.7(3)
C12 C11 C16 C20 -177.2(3)
N1 C11 C16 C20 2.3(5)
C13 C12 C17 C19 80.2(4)
C11 C12 C17 C19 -97.2(4)
C13 C12 C17 C18 -44.3(4)
C11 C12 C17 C18 138.4(3)
C15 C16 C20 C22 -55.3(5)
C11 C16 C20 C22 123.7(4)
C15 C16 C20 C21 69.4(5)
C11 C16 C20 C21 -111.6(4)
C7 N2 C31 C32 101.0(4)
C9 N2 C31 C32 -81.1(4)
C7 N2 C31 C36 -79.8(4)
C9 N2 C31 C36 98.1(4)
C36 C31 C32 C33 0.3(5)
N2 C31 C32 C33 179.4(3)
C36 C31 C32 C37 -177.5(3)
N2 C31 C32 C37 1.7(5)
C31 C32 C33 C34 0.7(5)
C37 C32 C33 C34 178.6(3)
C32 C33 C34 C35 -1.6(6)
C33 C34 C35 C36 1.3(6)
C34 C35 C36 C31 -0.3(5)
C34 C35 C36 C40 -178.5(4)
C32 C31 C36 C35 -0.5(5)
N2 C31 C36 C35 -179.7(3)
C32 C31 C36 C40 177.6(3)
N2 C31 C36 C40 -1.5(5)
C33 C32 C37 C38 41.4(5)
C31 C32 C37 C38 -140.9(3)
C33 C32 C37 C39 -82.9(4)
C31 C32 C37 C39 94.8(4)
C35 C36 C40 C41 -45.7(5)
C31 C36 C40 C41 136.2(4)
C35 C36 C40 C42 78.5(5)
C31 C36 C40 C42 -99.6(5)
